data_2201164
loop_
_publ_author_name
'\"Ulk\"u, Din\,cer'
'Kaynak, F. Bet\"ul'
'Atakol, Orhan'

_publ_section_title {[\m-Bis(salicylidene)-1,3-propanediaminato]bis(3,5-dimethylpyridine)nickel(II)}dibromozinc(II)
_journal_issue 6
_journal_name_full 'Acta Crystallographica Section E'
_journal_page_first m251
_journal_page_last m253
_journal_paper_doi 10.1107/S1600536802007456
_journal_volume 58
_journal_year 2002
_chemical_formula_iupac '[Ni Zn Br2 (C17 H16 N2 O2) (C7 H9 N)2]'
_chemical_formula_moiety 'C31 H34 Br2 N4 Ni O2 Zn'
_chemical_formula_sum 'C31 H34 Br2 N4 Ni O2 Zn'
_chemical_formula_weight 778.50
_space_group_IT_number 14
_symmetry_cell_setting monoclinic
_symmetry_space_group_name_Hall '-P 2ybc'
_symmetry_space_group_name_H-M 'P 1 21/c 1'
_atom_type_scat_source IntTabIV
_cell_angle_alpha 90.0
_cell_angle_beta 102.358(8)
_cell_angle_gamma 90.0
_cell_formula_units_Z 4
_cell_length_a 9.2033(8)
_cell_length_b 18.8786(13)
_cell_length_c 19.1011(15)
_cell_measurement_reflns_used 23
_cell_measurement_temperature 295
_cell_measurement_theta_max 18.01
_cell_measurement_theta_min 10.73
_cell_volume 3241.8(5)
_computing_data_collection 'CAD-4 EXPRESS (Enraf-Nonius, 1993)'
_computing_data_reduction 'MolEN (Fair, 1990)'
_computing_molecular_graphics 'ORTEP (Johnson, 1965)'
_computing_publication_material 'PARST (Nardelli, 1995)'
_computing_structure_refinement 'SHELXL97 (Sheldrick, 1997)'
_computing_structure_solution 'SHELXS97 (Sheldrick, 1997)'
_diffrn_measured_fraction_theta_full 1.0
_diffrn_measured_fraction_theta_max 1.0
_diffrn_measurement_device 'Enraf-Nonius CAD-4'
_diffrn_measurement_method \w/2\q
_diffrn_radiation_type MoK\a
_diffrn_radiation_wavelength 0.71073
_diffrn_reflns_av_R_equivalents 0.019
_diffrn_reflns_limit_h_max 0
_diffrn_reflns_limit_h_min -11
_diffrn_reflns_limit_k_max 22
_diffrn_reflns_limit_k_min 0
_diffrn_reflns_limit_l_max 23
_diffrn_reflns_limit_l_min -22
_diffrn_reflns_number 6102
_diffrn_reflns_theta_full 25.56
_diffrn_reflns_theta_max 25.6
_diffrn_standards_decay_% 1
_diffrn_standards_interval_time 120
_diffrn_standards_number 3
_exptl_absorpt_coefficient_mu 3.819
_exptl_absorpt_correction_T_max 0.564
_exptl_absorpt_correction_T_min 0.416
_exptl_absorpt_correction_type '\y scan'
_exptl_absorpt_process_details '(MolEN; Fair, 1990)'
_exptl_crystal_colour purple
_exptl_crystal_density_diffrn 1.595
_exptl_crystal_density_meas ?
_exptl_crystal_description prismatic
_exptl_crystal_F_000 1568
_exptl_crystal_size_max 0.30
_exptl_crystal_size_mid 0.20
_exptl_crystal_size_min 0.15
_refine_diff_density_max 0.532
_refine_diff_density_min -0.315
_refine_ls_extinction_method none
_refine_ls_goodness_of_fit_ref 0.93
_refine_ls_hydrogen_treatment mixed
_refine_ls_number_parameters 421
_refine_ls_number_reflns 5746
_refine_ls_R_factor_gt 0.0342
_refine_ls_shift/su_max 0.003
_refine_ls_structure_factor_coef Fsqd
_refine_ls_weighting_details 'calc w = 1/[\s^2^(Fo^2^)+(0.0621P)^2^] where P = (Fo^2^+2Fc^2^)/3'
_refine_ls_weighting_scheme calc
_refine_ls_wR_factor_ref 0.1009
_reflns_number_gt 3651
_reflns_number_total 5746
_reflns_threshold_expression I>2\s(I)
_cod_data_source_file ob6123.cif
_cod_data_source_block I
_cod_depositor_comments
;
The following automatic conversions were performed:

'_exptl_crystal_density_meas' value 'not measured' was changed to '?'
- the value is perceived as not measured.

Automatic conversion script
Id: cif_fix_values 3008 2015-01-20 13:52:24Z robertas 
;
_cod_original_sg_symbol_H-M 'P 21/c'
_cod_database_code 2201164
_cod_database_fobs_code 2201164

loop_
_symmetry_equiv_pos_as_xyz
x,y,z
-x,-y,-z
-x,y+1/2,-z+1/2
x,-y+1/2,z+1/2

loop_
_atom_site_label
_atom_site_fract_x
_atom_site_fract_y
_atom_site_fract_z
_atom_site_U_iso_or_equiv
_atom_site_adp_type
_atom_site_calc_flag
_atom_site_refinement_flags
_atom_site_occupancy
_atom_site_disorder_assembly
_atom_site_disorder_group
_atom_site_type_symbol
Br1 1.05511(5) 0.31151(3) 0.02568(2) 0.05972(16) Uani d . 1 . . Br
Br2 0.77137(7) 0.14791(3) -0.03018(3) 0.0775(2) Uani d . 1 . . Br
Zn 0.84115(5) 0.24867(2) 0.04025(2) 0.04305(15) Uani d . 1 . . Zn
Ni 0.64451(6) 0.29819(3) 0.14231(2) 0.03989(15) Uani d . 1 . . Ni
O1 0.8297(3) 0.23992(14) 0.14245(13) 0.0424(7) Uani d . 1 . . O
O2 0.6719(3) 0.31586(13) 0.04134(13) 0.0404(6) Uani d . 1 . . O
N1 0.6490(4) 0.27231(18) 0.24538(18) 0.0488(9) Uani d . 1 . . N
N2 0.4605(4) 0.36029(19) 0.12350(19) 0.0502(9) Uani d . 1 . . N
N3 0.7930(4) 0.39138(16) 0.18463(17) 0.0419(8) Uani d . 1 . . N
N4 0.5188(4) 0.20403(18) 0.10383(19) 0.0487(9) Uani d . 1 . . N
C1 0.9318(5) 0.2204(2) 0.1994(2) 0.0427(10) Uani d . 1 . . C
C2 1.0659(5) 0.1918(2) 0.1912(3) 0.0540(12) Uani d . 1 . . C
H2 1.084 0.1862 0.1455 0.058(13) Uiso calc R 1 . . H
C3 1.1719(6) 0.1717(2) 0.2494(3) 0.0689(15) Uani d . 1 . . C
H3 1.2599 0.1516 0.2423 0.069(15) Uiso calc R 1 . . H
C4 1.1517(7) 0.1805(3) 0.3176(3) 0.0812(18) Uani d . 1 . . C
H4 1.2268 0.169 0.3569 0.076(15) Uiso calc R 1 . . H
C5 1.0186(7) 0.2066(3) 0.3269(3) 0.0699(15) Uani d . 1 . . C
H5 1.0035 0.2116 0.3733 0.093(19) Uiso calc R 1 . . H
C6 0.9043(5) 0.2260(2) 0.2693(2) 0.0506(11) Uani d . 1 . . C
C7 0.7666(6) 0.2480(2) 0.2864(2) 0.0534(12) Uani d . 1 . . C
H7 0.7624 0.2441 0.3344 0.059(13) Uiso calc R 1 . . H
C8 0.5191(7) 0.2867(3) 0.2777(3) 0.0722(16) Uani d D 1 . . C
C10 0.3713(8) 0.3670(5) 0.1776(3) 0.102(2) Uani d D 1 . . C
C11 0.4117(5) 0.3935(2) 0.0652(3) 0.0502(11) Uani d . 1 . . C
H11 0.3258 0.4199 0.0637 0.047(11) Uiso calc R 1 . . H
C12 0.4711(4) 0.3959(2) 0.0010(2) 0.0421(10) Uani d . 1 . . C
C13 0.3952(5) 0.4383(2) -0.0553(2) 0.0535(11) Uani d . 1 . . C
H13 0.3104 0.4623 -0.0495 0.060(14) Uiso calc R 1 . . H
C14 0.4411(6) 0.4457(2) -0.1184(3) 0.0609(13) Uani d . 1 . . C
H14 0.3894 0.4747 -0.1547 0.058(13) Uiso calc R 1 . . H
C15 0.5643(6) 0.4095(2) -0.1270(2) 0.0603(13) Uani d . 1 . . C
H15 0.5963 0.4137 -0.1699 0.070(15) Uiso calc R 1 . . H
C16 0.6425(5) 0.3667(2) -0.0734(2) 0.0492(11) Uani d . 1 . . C
H16 0.727 0.3432 -0.0804 0.037(11) Uiso calc R 1 . . H
C17 0.5972(4) 0.35821(19) -0.00878(19) 0.0362(9) Uani d . 1 . . C
C18 0.8164(5) 0.4166(2) 0.2515(2) 0.0470(10) Uani d . 1 . . C
H18 0.7668 0.3945 0.2832 0.052(12) Uiso calc R 1 . . H
C19 0.9083(5) 0.4727(2) 0.2774(2) 0.0503(11) Uani d . 1 . . C
C20 0.9812(5) 0.5050(2) 0.2295(2) 0.0531(12) Uani d . 1 . . C
H20 1.0439 0.5432 0.2445 0.043(11) Uiso calc R 1 . . H
C21 0.9617(5) 0.4810(2) 0.1598(2) 0.0480(11) Uani d . 1 . . C
C22 0.8672(5) 0.4238(2) 0.1405(2) 0.0459(10) Uani d . 1 . . C
H22 0.8544 0.4069 0.0939 0.058(13) Uiso calc R 1 . . H
C23 0.9264(8) 0.4983(3) 0.3533(3) 0.0811(17) Uani d . 1 . . C
H231 0.8673 0.4695 0.3779 0.14(3) Uiso calc R 1 . . H
H232 0.8944 0.5467 0.3532 0.15(3) Uiso calc R 1 . . H
H233 1.0291 0.495 0.3772 0.27(6) Uiso calc R 1 . . H
C24 1.0382(6) 0.5150(3) 0.1063(3) 0.0690(14) Uani d . 1 . . C
H241 1.01 0.4909 0.0612 0.17(3) Uiso calc R 1 . . H
H242 1.144 0.5118 0.1232 0.14(3) Uiso calc R 1 . . H
H243 1.0094 0.5638 0.1003 0.13(2) Uiso calc R 1 . . H
C25 0.4146(5) 0.2035(2) 0.0432(3) 0.0539(11) Uani d . 1 . . C
H25 0.389 0.2463 0.0197 0.057(13) Uiso calc R 1 . . H
C26 0.3424(5) 0.1426(3) 0.0133(3) 0.0612(13) Uani d . 1 . . C
C27 0.3838(6) 0.0804(3) 0.0478(3) 0.0707(15) Uani d . 1 . . C
H27 0.3383 0.0385 0.0291 0.071(15) Uiso calc R 1 . . H
C28 0.4918(6) 0.0784(2) 0.1099(3) 0.0692(14) Uani d . 1 . . C
C29 0.5552(6) 0.1418(2) 0.1353(3) 0.0601(13) Uani d . 1 . . C
H29 0.6284 0.1412 0.1772 0.060(14) Uiso calc R 1 . . H
C30 0.2270(8) 0.1480(4) -0.0566(3) 0.097(2) Uani d . 1 . . C
H301 0.2153 0.1967 -0.0712 0.15(3) Uiso calc R 1 . . H
H302 0.1336 0.1299 -0.0497 0.25(5) Uiso calc R 1 . . H
H303 0.2592 0.1209 -0.093 0.13(3) Uiso calc R 1 . . H
C31 0.5402(11) 0.0098(3) 0.1486(4) 0.130(3) Uani d . 1 . . C
H311 0.6164 0.0193 0.1904 0.12(2) Uiso calc R 1 . . H
H312 0.5785 -0.0215 0.1173 0.22(5) Uiso calc R 1 . . H
H313 0.4566 -0.0119 0.1626 0.22(5) Uiso calc R 1 . . H
C91 0.4456(12) 0.3481(6) 0.2544(6) 0.058(2) Uiso d PD 0.5 . . C
C92 0.3766(13) 0.3147(6) 0.2235(7) 0.064(3) Uiso d PD 0.5 . . C
H81 0.551(5) 0.3291(14) 0.298(2) 0.094(2) Uiso d D 1 . . H
H82 0.471(4) 0.2441(14) 0.272(2) 0.094(2) Uiso d D 1 . . H
H911 0.375(7) 0.359(4) 0.284(4) 0.075(3) Uiso d PD 0.5 . . H
H923 0.302(7) 0.320(4) 0.252(4) 0.083(4) Uiso d PD 0.5 . . H
H912 0.509(7) 0.389(3) 0.264(4) 0.075(3) Uiso d PD 0.5 . . H
H922 0.327(8) 0.276(3) 0.194(4) 0.083(4) Uiso d PD 0.5 . . H
H101 0.322(5) 0.3230(16) 0.171(3) 0.133(3) Uiso d D 1 . . H
H102 0.429(4) 0.4031(18) 0.205(2) 0.133(3) Uiso d D 1 . . H

loop_
_atom_site_aniso_label
_atom_site_aniso_U_11
_atom_site_aniso_U_22
_atom_site_aniso_U_33
_atom_site_aniso_U_12
_atom_site_aniso_U_13
_atom_site_aniso_U_23
Br1 0.0533(3) 0.0740(3) 0.0554(3) -0.0004(2) 0.0196(2) 0.0018(2)
Br2 0.0988(5) 0.0667(4) 0.0689(3) -0.0048(3) 0.0219(3) -0.0261(3)
Zn 0.0478(3) 0.0468(3) 0.0348(3) 0.0085(2) 0.0093(2) 0.0001(2)
Ni 0.0426(3) 0.0448(3) 0.0329(3) -0.0002(2) 0.0095(2) -0.0001(2)
O1 0.0427(16) 0.0515(17) 0.0311(14) 0.0063(14) 0.0037(13) 0.0049(12)
O2 0.0450(17) 0.0427(16) 0.0324(14) 0.0123(13) 0.0054(13) 0.0038(12)
N1 0.065(3) 0.050(2) 0.0350(19) -0.016(2) 0.0191(19) -0.0022(17)
N2 0.041(2) 0.064(2) 0.047(2) 0.0058(19) 0.0125(18) -0.0093(19)
N3 0.045(2) 0.0383(18) 0.0426(19) -0.0005(16) 0.0099(16) 0.0030(16)
N4 0.050(2) 0.049(2) 0.046(2) -0.0065(18) 0.0092(18) -0.0038(18)
C1 0.051(3) 0.031(2) 0.041(2) -0.006(2) -0.001(2) 0.0047(18)
C2 0.054(3) 0.047(3) 0.056(3) 0.004(2) 0.001(2) 0.009(2)
C3 0.057(3) 0.052(3) 0.087(4) 0.004(3) -0.010(3) 0.021(3)
C4 0.088(5) 0.062(3) 0.068(4) -0.001(3) -0.040(4) 0.018(3)
C5 0.092(4) 0.057(3) 0.047(3) -0.002(3) -0.016(3) 0.010(2)
C6 0.070(3) 0.040(2) 0.037(2) -0.008(2) 0.001(2) 0.0055(19)
C7 0.083(4) 0.043(3) 0.033(2) -0.013(3) 0.008(2) 0.006(2)
C8 0.087(4) 0.083(4) 0.054(3) -0.034(3) 0.033(3) -0.017(3)
C10 0.079(5) 0.162(8) 0.066(4) 0.024(5) 0.020(4) -0.014(5)
C11 0.038(3) 0.048(3) 0.063(3) 0.009(2) 0.006(2) -0.011(2)
C12 0.042(3) 0.032(2) 0.047(2) -0.0017(19) -0.002(2) -0.0030(19)
C13 0.046(3) 0.043(2) 0.063(3) 0.002(2) -0.006(2) -0.001(2)
C14 0.060(3) 0.052(3) 0.057(3) -0.002(3) -0.018(3) 0.014(2)
C15 0.066(3) 0.063(3) 0.048(3) -0.003(3) 0.004(2) 0.018(2)
C16 0.052(3) 0.050(3) 0.043(2) 0.004(2) 0.004(2) 0.003(2)
C17 0.041(2) 0.031(2) 0.033(2) -0.0065(19) -0.0005(18) -0.0018(17)
C18 0.056(3) 0.041(2) 0.045(3) -0.003(2) 0.013(2) -0.001(2)
C19 0.061(3) 0.042(2) 0.047(2) 0.005(2) 0.008(2) 0.001(2)
C20 0.051(3) 0.039(3) 0.066(3) -0.005(2) 0.004(2) 0.001(2)
C21 0.044(3) 0.044(2) 0.058(3) 0.002(2) 0.016(2) 0.006(2)
C22 0.052(3) 0.039(2) 0.048(3) 0.002(2) 0.013(2) 0.003(2)
C23 0.124(6) 0.063(4) 0.054(3) -0.022(4) 0.015(3) -0.006(3)
C24 0.076(4) 0.059(3) 0.079(4) -0.014(3) 0.033(3) 0.004(3)
C25 0.053(3) 0.046(3) 0.061(3) 0.001(2) 0.008(2) -0.008(2)
C26 0.058(3) 0.058(3) 0.066(3) 0.000(3) 0.007(2) -0.010(3)
C27 0.076(4) 0.058(3) 0.076(4) -0.023(3) 0.010(3) -0.018(3)
C28 0.093(4) 0.047(3) 0.064(3) -0.010(3) 0.010(3) 0.006(2)
C29 0.076(4) 0.047(3) 0.054(3) -0.011(3) 0.008(3) 0.003(2)
C30 0.087(5) 0.083(5) 0.098(5) 0.003(4) -0.029(4) -0.038(4)
C31 0.197(9) 0.066(4) 0.105(6) -0.031(5) -0.019(6) 0.018(4)

loop_
_geom_angle_atom_site_label_1
_geom_angle_atom_site_label_2
_geom_angle_atom_site_label_3
_geom_angle
_geom_angle_publ_flag
O1 Zn O2 80.68(10) yes
O1 Zn Br2 115.61(8) yes
O2 Zn Br2 113.62(8) yes
O1 Zn Br1 112.23(8) yes
O2 Zn Br1 110.53(8) yes
Br2 Zn Br1 118.24(3) yes
Br2 Zn Ni 119.03(2) no
Br1 Zn Ni 122.66(2) no
N1 Ni N2 98.90(15) yes
N1 Ni O1 91.46(13) yes
N2 Ni O1 169.64(12) no
N1 Ni O2 170.72(14) no
N2 Ni O2 90.32(12) no
O1 Ni O2 79.32(10) yes
N1 Ni N4 91.74(13) no
N2 Ni N4 92.84(14) no
O1 Ni N4 86.72(12) no
O2 Ni N4 88.76(12) no
N1 Ni N3 87.42(13) no
N2 Ni N3 91.79(13) no
O1 Ni N3 88.75(11) no
O2 Ni N3 91.34(11) no
N4 Ni N3 175.37(13) no
N1 Ni Zn 130.69(12) no
N2 Ni Zn 130.23(10) no
N4 Ni Zn 83.06(9) no
N3 Ni Zn 94.03(8) no
C1 O1 Zn 130.6(3) no
C1 O1 Ni 126.8(2) no
Zn O1 Ni 100.09(11) no
C17 O2 Zn 131.1(2) no
C17 O2 Ni 129.6(2) no
Zn O2 Ni 99.24(10) no
C7 N1 C8 117.6(4) no
C7 N1 Ni 121.5(3) no
C8 N1 Ni 120.7(3) no
C11 N2 C10 115.5(4) no
C11 N2 Ni 124.4(3) no
C10 N2 Ni 120.1(4) no
C22 N3 C18 116.0(4) no
C22 N3 Ni 118.7(3) no
C18 N3 Ni 125.3(3) no
C29 N4 C25 116.7(4) no
C29 N4 Ni 120.6(3) no
C25 N4 Ni 122.2(3) no
O1 C1 C2 120.4(4) no
O1 C1 C6 120.9(4) no
C2 C1 C6 118.6(4) no
C3 C2 C1 121.0(5) no
C3 C2 H2 119.5 no
C1 C2 H2 119.5 no
C2 C3 C4 121.6(6) no
C2 C3 H3 119.2 no
C4 C3 H3 119.2 no
C5 C4 C3 118.5(5) no
C5 C4 H4 120.8 no
C3 C4 H4 120.8 no
C4 C5 C6 122.4(5) no
C4 C5 H5 118.8 no
C6 C5 H5 118.8 no
C5 C6 C1 117.9(5) no
C5 C6 C7 116.7(4) no
C1 C6 C7 125.5(4) no
N1 C7 C6 129.6(4) no
N1 C7 H7 115.2 no
C6 C7 H7 115.2 no
C91 C8 N1 114.0(6) no
N1 C8 C92 114.8(5) no
N1 C8 H81 97(3) no
C92 C8 H81 98(3) no
C91 C8 H82 121(3) no
N1 C8 H82 102(3) no
C92 C8 H82 84(3) no
H81 C8 H82 159(4) no
C92 C10 N2 117.5(8) no
N2 C10 C91 117.3(6) no
N2 C10 H101 99(3) no
C91 C10 H101 92(3) no
C92 C10 H102 103(3) no
N2 C10 H102 97(3) no
H101 C10 H102 155(4) no
N2 C11 C12 129.1(4) no
N2 C11 H11 115.5 no
C12 C11 H11 115.5 no
C17 C12 C13 118.5(4) no
C17 C12 C11 124.7(4) no
C13 C12 C11 116.8(4) no
C14 C13 C12 122.5(4) no
C14 C13 H13 118.8 no
C12 C13 H13 118.8 no
C15 C14 C13 118.5(4) no
C15 C14 H14 120.7 no
C13 C14 H14 120.7 no
C14 C15 C16 121.2(4) no
C14 C15 H15 119.4 no
C16 C15 H15 119.4 no
C15 C16 C17 121.2(4) no
C15 C16 H16 119.4 no
C17 C16 H16 119.4 no
O2 C17 C16 120.2(4) no
O2 C17 C12 121.7(3) no
C16 C17 C12 118.1(4) no
N3 C18 C19 125.2(4) no
N3 C18 H18 117.4 no
C19 C18 H18 117.4 no
C18 C19 C20 116.6(4) no
C18 C19 C23 121.6(4) no
C20 C19 C23 121.8(4) no
C19 C20 C21 120.7(4) no
C19 C20 H20 119.6 no
C21 C20 H20 119.6 no
C22 C21 C20 117.2(4) no
C22 C21 C24 120.7(4) no
C20 C21 C24 122.2(4) no
N3 C22 C21 124.4(4) no
N3 C22 H22 117.8 no
C21 C22 H22 117.8 no
C19 C23 H231 109.5 no
C19 C23 H232 109.5 no
H231 C23 H232 109.5 no
C19 C23 H233 109.5 no
H231 C23 H233 109.5 no
H232 C23 H233 109.5 no
C21 C24 H241 109.5 no
C21 C24 H242 109.5 no
H241 C24 H242 109.5 no
C21 C24 H243 109.5 no
H241 C24 H243 109.5 no
H242 C24 H243 109.5 no
N4 C25 C26 123.7(4) no
N4 C25 H25 118.2 no
C26 C25 H25 118.2 no
C27 C26 C25 117.2(5) no
C27 C26 C30 123.6(5) no
C25 C26 C30 119.2(5) no
C26 C27 C28 121.1(5) no
C26 C27 H27 119.4 no
C28 C27 H27 119.5 no
C29 C28 C27 117.0(5) no
C29 C28 C31 121.1(5) no
C27 C28 C31 121.9(5) no
N4 C29 C28 124.3(5) no
N4 C29 H29 117.8 no
C28 C29 H29 117.8 no
C26 C30 H301 109.5 no
C26 C30 H302 109.5 no
H301 C30 H302 109.5 no
C26 C30 H303 109.5 no
H301 C30 H303 109.5 no
H302 C30 H303 109.5 no
C28 C31 H311 109.5 no
C28 C31 H312 109.5 no
H311 C31 H312 109.5 no
C28 C31 H313 109.5 no
H311 C31 H313 109.5 no
H312 C31 H313 109.5 no
C8 C91 C10 127.0(9) no
C10 C91 H81 151(2) no
C8 C91 H911 110(5) no
C10 C91 H911 107(5) no
H81 C91 H911 102(5) no
C10 C91 H923 81(3) no
H81 C91 H923 122(4) no
C8 C91 H912 112(5) no
C10 C91 H912 97(5) no
H81 C91 H912 75(5) no
H911 C91 H912 100(7) no
H923 C91 H912 146(6) no
C8 C91 H102 146(2) no
H81 C91 H102 131(2) no
C10 C92 C8 126.6(10) no
C10 C92 H923 112(5) no
C8 C92 H923 104(5) no
C10 C92 H922 103(5) no
C8 C92 H922 111(5) no
H923 C92 H922 96(7) no
C8 C92 H101 148(3) no

loop_
_geom_bond_atom_site_label_1
_geom_bond_atom_site_label_2
_geom_bond_site_symmetry_2
_geom_bond_distance
_geom_bond_publ_flag
Zn Ni . 3.0757(7) yes
Br1 Zn . 2.3657(7) yes
Br2 Zn . 2.3391(7) yes
Zn O1 . 1.984(2) yes
Zn O2 . 2.012(3) yes
Ni N1 . 2.020(3) yes
Ni N2 . 2.027(3) yes
Ni O1 . 2.028(3) yes
Ni O2 . 2.026(2) yes
Ni N4 . 2.162(3) yes
Ni N3 . 2.268(3) yes
O1 C1 . 1.329(5) no
O2 C17 . 1.322(4) no
N1 C7 . 1.277(6) no
N1 C8 . 1.484(6) no
N2 C11 . 1.273(5) no
N2 C10 . 1.457(7) no
N3 C22 . 1.340(5) no
N3 C18 . 1.337(5) no
N4 C29 . 1.329(5) no
N4 C25 . 1.337(5) no
C1 C2 . 1.386(6) no
C1 C6 . 1.415(6) no
C2 C3 . 1.365(6) no
C2 H2 . 0.93 no
C3 C4 . 1.366(8) no
C3 H3 . 0.93 no
C4 C5 . 1.366(8) no
C4 H4 . 0.93 no
C5 C6 . 1.399(6) no
C5 H5 . 0.93 no
C6 C7 . 1.437(6) no
C7 H7 . 0.93 no
C8 C91 . 1.367(11) yes
C8 C92 . 1.578(13) yes
C8 H81 . 0.907(19) no
C8 H82 . 0.915(18) no
C10 C92 . 1.314(13) yes
C10 C91 . 1.522(13) yes
C10 H101 . 0.94(4) no
C10 H102 . 0.95(4) no
C11 C12 . 1.446(6) no
C11 H11 . 0.93 no
C12 C17 . 1.407(5) no
C12 C13 . 1.401(6) no
C13 C14 . 1.368(6) no
C13 H13 . 0.93 no
C14 C15 . 1.364(6) no
C14 H14 . 0.93 no
C15 C16 . 1.380(6) no
C15 H15 . 0.93 no
C16 C17 . 1.394(5) no
C16 H16 . 0.93 no
C18 C19 . 1.381(6) no
C18 H18 . 0.93 no
C19 C20 . 1.386(6) no
C19 C23 . 1.503(6) no
C20 C21 . 1.381(6) no
C20 H20 . 0.93 no
C21 C22 . 1.386(5) no
C21 C24 . 1.503(6) no
C22 H22 . 0.93 no
C23 H231 . 0.96 no
C23 H232 . 0.96 no
C23 H233 . 0.96 no
C24 H241 . 0.96 no
C24 H242 . 0.96 no
C24 H243 . 0.96 no
C25 C26 . 1.388(6) no
C25 H25 . 0.93 no
C26 C27 . 1.361(7) no
C26 C30 . 1.522(7) no
C27 C28 . 1.376(7) no
C27 H27 . 0.93 no
C28 C29 . 1.374(6) no
C28 C31 . 1.509(7) no
C29 H29 . 0.93 no
C30 H301 . 0.96 no
C30 H302 . 0.96 no
C30 H303 . 0.96 no
C31 H311 . 0.96 no
C31 H312 . 0.96 no
C31 H313 . 0.96 no
C91 C92 . 0.995(13) no
C91 H911 . 0.97(2) no
C91 H912 . 0.96(2) no
C92 H923 . 0.97(2) no
C92 H922 . 0.97(2) no

loop_
_geom_torsion_atom_site_label_1
_geom_torsion_atom_site_label_2
_geom_torsion_atom_site_label_3
_geom_torsion_atom_site_label_4
_geom_torsion
_geom_torsion_publ_flag
O1 Zn Ni N1 -6.97(17) no
O2 Zn Ni N1 -177.36(17) no
Br2 Zn Ni N1 89.42(13) no
Br1 Zn Ni N1 -93.59(13) no
O1 Zn Ni N2 178.87(18) no
O2 Zn Ni N2 8.47(17) no
Br2 Zn Ni N2 -84.75(13) no
Br1 Zn Ni N2 92.24(13) no
O2 Zn Ni O1 -170.40(17) no
Br2 Zn Ni O1 96.38(12) no
Br1 Zn Ni O1 -86.63(12) no
O1 Zn Ni O2 170.40(17) no
Br2 Zn Ni O2 -93.22(12) no
Br1 Zn Ni O2 83.77(12) no
O1 Zn Ni N4 -93.28(15) no
O2 Zn Ni N4 96.32(15) no
Br2 Zn Ni N4 3.10(10) no
Br1 Zn Ni N4 -179.91(10) no
O1 Zn Ni N3 83.10(14) no
O2 Zn Ni N3 -87.30(14) no
Br2 Zn Ni N3 179.48(8) no
Br1 Zn Ni N3 -3.53(8) no
O2 Zn O1 C1 -156.3(3) no
Br2 Zn O1 C1 91.9(3) no
Br1 Zn O1 C1 -47.8(3) no
Ni Zn O1 C1 -162.6(4) no
O2 Zn O1 Ni 6.31(11) no
Br2 Zn O1 Ni -105.51(9) no
Br1 Zn O1 Ni 114.78(8) no
N1 Ni O1 C1 -21.7(3) no
N2 Ni O1 C1 158.8(6) no
O2 Ni O1 C1 157.3(3) no
N4 Ni O1 C1 -113.4(3) no
N3 Ni O1 C1 65.7(3) no
Zn Ni O1 C1 163.5(3) no
N1 Ni O1 Zn 174.72(13) no
N2 Ni O1 Zn -4.8(8) no
O2 Ni O1 Zn -6.29(11) no
N4 Ni O1 Zn 83.06(13) no
N3 Ni O1 Zn -97.89(12) no
O1 Zn O2 C17 175.0(3) no
Br2 Zn O2 C17 -71.0(3) no
Br1 Zn O2 C17 64.6(3) no
Ni Zn O2 C17 -178.7(4) no
O1 Zn O2 Ni -6.30(11) no
Br2 Zn O2 Ni 107.67(8) no
Br1 Zn O2 Ni -116.66(8) no
N2 Ni O2 C17 5.2(3) no
O1 Ni O2 C17 -175.1(3) no
N4 Ni O2 C17 98.0(3) no
N3 Ni O2 C17 -86.6(3) no
Zn Ni O2 C17 178.7(4) no
N2 Ni O2 Zn -173.54(13) no
O1 Ni O2 Zn 6.19(11) no
N4 Ni O2 Zn -80.71(13) no
N3 Ni O2 Zn 94.66(12) no
N2 Ni N1 C7 -162.0(3) no
O1 Ni N1 C7 18.1(3) no
N4 Ni N1 C7 104.9(3) no
N3 Ni N1 C7 -70.6(3) no
Zn Ni N1 C7 22.5(4) no
N2 Ni N1 C8 12.7(4) no
N4 Ni N1 C8 -80.4(3) no
N3 Ni N1 C8 104.2(3) no
Zn Ni N1 C8 -162.7(3) no
N1 Ni N2 C11 176.6(3) no
O1 Ni N2 C11 -3.8(9) no
O2 Ni N2 C11 -2.4(4) no
N4 Ni N2 C11 -91.1(4) no
N3 Ni N2 C11 89.0(4) no
Zn Ni N2 C11 -7.8(4) no
N1 Ni N2 C10 -5.8(5) no
O1 Ni N2 C10 173.7(7) no
O2 Ni N2 C10 175.2(5) no
N4 Ni N2 C10 86.4(5) no
N3 Ni N2 C10 -93.4(5) no
Zn Ni N2 C10 169.7(4) no
N1 Ni N3 C22 162.8(3) no
N2 Ni N3 C22 -98.4(3) no
O1 Ni N3 C22 71.3(3) no
O2 Ni N3 C22 -8.0(3) no
Zn Ni N3 C22 32.2(3) no
N1 Ni N3 C18 -15.6(3) no
N2 Ni N3 C18 83.2(3) no
O1 Ni N3 C18 -107.2(3) no
O2 Ni N3 C18 173.5(3) no
Zn Ni N3 C18 -146.3(3) no
N1 Ni N4 C29 -43.9(4) no
N2 Ni N4 C29 -142.9(3) no
O1 Ni N4 C29 47.5(3) no
O2 Ni N4 C29 126.8(3) no
Zn Ni N4 C29 86.9(3) no
N1 Ni N4 C25 144.4(3) no
N2 Ni N4 C25 45.4(3) no
O1 Ni N4 C25 -124.2(3) no
O2 Ni N4 C25 -44.8(3) no
Zn Ni N4 C25 -84.8(3) no
Zn O1 C1 C2 -9.8(5) no
Ni O1 C1 C2 -168.2(3) no
Zn O1 C1 C6 172.4(3) no
Ni O1 C1 C6 14.0(5) no
O1 C1 C2 C3 179.8(4) no
C6 C1 C2 C3 -2.4(6) no
C1 C2 C3 C4 -1.6(7) no
C2 C3 C4 C5 3.5(8) no
C3 C4 C5 C6 -1.4(8) no
C4 C5 C6 C1 -2.4(7) no
C4 C5 C6 C7 175.9(4) no
O1 C1 C6 C5 -178.0(4) no
C2 C1 C6 C5 4.2(6) no
O1 C1 C6 C7 4.0(6) no
C2 C1 C6 C7 -173.9(4) no
C8 N1 C7 C6 176.3(4) no
Ni N1 C7 C6 -8.8(6) no
C5 C6 C7 N1 175.2(4) no
C1 C6 C7 N1 -6.7(7) no
C7 N1 C8 C91 138.9(7) no
Ni N1 C8 C91 -36.0(7) no
C7 N1 C8 C92 -178.5(6) no
Ni N1 C8 C92 6.6(7) no
C11 N2 C10 C92 152.5(9) no
Ni N2 C10 C92 -25.3(11) no
C11 N2 C10 C91 -162.0(7) no
Ni N2 C10 C91 20.3(10) no
C10 N2 C11 C12 -178.0(5) no
Ni N2 C11 C12 -0.3(6) no
N2 C11 C12 C17 2.0(7) no
N2 C11 C12 C13 -178.9(4) no
C17 C12 C13 C14 -1.6(6) no
C11 C12 C13 C14 179.2(4) no
C12 C13 C14 C15 0.9(7) no
C13 C14 C15 C16 -0.5(7) no
C14 C15 C16 C17 0.9(7) no
Zn O2 C17 C16 -6.9(5) no
Ni O2 C17 C16 174.8(3) no
Zn O2 C17 C12 173.3(3) no
Ni O2 C17 C12 -5.1(5) no
C15 C16 C17 O2 178.6(4) no
C15 C16 C17 C12 -1.6(6) no
C13 C12 C17 O2 -178.3(3) no
C11 C12 C17 O2 0.8(6) no
C13 C12 C17 C16 1.9(5) no
C11 C12 C17 C16 -179.0(4) no
C22 N3 C18 C19 0.6(6) no
Ni N3 C18 C19 179.1(3) no
N3 C18 C19 C20 0.0(6) no
N3 C18 C19 C23 179.1(5) no
C18 C19 C20 C21 -0.3(6) no
C23 C19 C20 C21 -179.3(5) no
C19 C20 C21 C22 -0.1(6) no
C19 C20 C21 C24 179.6(4) no
C18 N3 C22 C21 -1.1(6) no
Ni N3 C22 C21 -179.7(3) no
C20 C21 C22 N3 0.9(6) no
C24 C21 C22 N3 -178.9(4) no
C29 N4 C25 C26 1.4(7) no
Ni N4 C25 C26 173.4(3) no
N4 C25 C26 C27 -1.3(7) no
N4 C25 C26 C30 -179.1(5) no
C25 C26 C27 C28 0.5(8) no
C30 C26 C27 C28 178.2(6) no
C26 C27 C28 C29 0.0(8) no
C26 C27 C28 C31 -179.4(7) no
C25 N4 C29 C28 -0.8(7) no
Ni N4 C29 C28 -172.9(4) no
C27 C28 C29 N4 0.1(8) no
C31 C28 C29 N4 179.5(6) no
N1 C8 C91 C92 100.2(10) no
N1 C8 C91 C10 59.8(12) no
N2 C10 C91 C92 -101.2(12) no
N2 C10 C91 C8 -52.4(14) no
N2 C10 C92 C91 100.6(11) no
N2 C10 C92 C8 60.2(15) no
N1 C8 C92 C91 -98.1(10) no
N1 C8 C92 C10 -49.8(13) no
